data_2014643
loop_
_publ_author_name
'Solomon, K. Anand'
'Malathi, R.'
'Rajan, S. S.'
'Anitha, G.'
'Raj, J. Josepha Lourdu'
'Narasimhan, S.'
'Suresh, G.'
'Gopalakrishnan, Geetha'

_publ_section_title
;
 The isomeric compounds nimbolide and isonimbolide
;
_journal_issue 2
_journal_name_full 'Acta Crystallographica Section C'
_journal_page_first o70
_journal_page_last o72
_journal_paper_doi 10.1107/S0108270104031385
_journal_volume 61
_journal_year 2005
_chemical_formula_iupac 'C27 H30 O7'
_chemical_formula_moiety 'C27 H30 O7'
_chemical_formula_sum 'C27 H30 O7'
_chemical_formula_weight 466.51
_chemical_name_common Isonimbolide
_chemical_name_systematic
;
(4\a,5\a,6\a,7\a,15\a)-7,15:21,23-diepoxy-6-hydroxy-
4,8-dimethyl-1-oxo-18,24-dinor-11,12-secochola-2,16,20,22-tetraene-4,11-
dicarboxylic acid \g-lactone methyl ester
;
_space_group_IT_number 19
_symmetry_cell_setting orthorhombic
_symmetry_space_group_name_Hall 'P 2ac 2ab'
_symmetry_space_group_name_H-M 'P 21 21 21'
_atom_sites_solution_hydrogens geom
_atom_sites_solution_primary direct
_atom_sites_solution_secondary difmap
_audit_creation_method SHELXL97
_cell_angle_alpha 90.00
_cell_angle_beta 90.00
_cell_angle_gamma 90.00
_cell_formula_units_Z 4
_cell_length_a 9.026(2)
_cell_length_b 14.009(18)
_cell_length_c 18.495(5)
_cell_measurement_reflns_used 25
_cell_measurement_temperature 293(2)
_cell_measurement_theta_max 12
_cell_measurement_theta_min 5
_cell_volume 2339(3)
_computing_cell_refinement 'CAD-4 EXPRESS'
_computing_data_collection 'CAD-4 EXPRESS (Enraf--Nonius, 1994)'
_computing_data_reduction 'XCAD4 (Harms & Wocadlo, 1995)'
_computing_molecular_graphics 'ORTEPIII (Burnett & Johnson, 1996)'
_computing_publication_material 'SHELXL97 and PARST97 (Nardelli, 1995)'
_computing_structure_refinement 'SHELXL97 (Sheldrick, 1997)'
_computing_structure_solution 'SHELXS97 (Sheldrick, 1997)'
_diffrn_ambient_temperature 293(2)
_diffrn_measured_fraction_theta_full 0.962
_diffrn_measured_fraction_theta_max 0.962
_diffrn_measurement_device_type 'Enraf-Nonius CAD-4'
_diffrn_measurement_method 'non-profiled \w/2\q'
_diffrn_radiation_monochromator graphite
_diffrn_radiation_source 'fine-focus sealed tube'
_diffrn_radiation_type MoK\a
_diffrn_radiation_wavelength 0.71073
_diffrn_reflns_av_R_equivalents 0.0193
_diffrn_reflns_av_sigmaI/netI 0.1368
_diffrn_reflns_limit_h_max 12
_diffrn_reflns_limit_h_min 0
_diffrn_reflns_limit_k_max 19
_diffrn_reflns_limit_k_min 0
_diffrn_reflns_limit_l_max 26
_diffrn_reflns_limit_l_min 0
_diffrn_reflns_number 3895
_diffrn_reflns_theta_full 30.58
_diffrn_reflns_theta_max 30.58
_diffrn_reflns_theta_min 2.20
_diffrn_standards_decay_% 3
_diffrn_standards_interval_count 200
_diffrn_standards_interval_time 120
_diffrn_standards_number 3
_exptl_absorpt_coefficient_mu 0.095
_exptl_absorpt_correction_type none
_exptl_crystal_colour colourless
_exptl_crystal_density_diffrn 1.325
_exptl_crystal_density_meas ?
_exptl_crystal_density_method 'not measured'
_exptl_crystal_description rod
_exptl_crystal_F_000 992
_exptl_crystal_size_max 0.40
_exptl_crystal_size_mid 0.25
_exptl_crystal_size_min 0.20
_refine_diff_density_max 0.225
_refine_diff_density_min -0.234
_refine_ls_extinction_coef 0.015(2)
_refine_ls_extinction_expression Fc^*^=kFc[1+0.001xFc^2^\l^3^/sin(2\q)]^-1/4^
_refine_ls_extinction_method 'SHELXL97 (Sheldrick, 1997)'
_refine_ls_goodness_of_fit_ref 0.983
_refine_ls_hydrogen_treatment constr
_refine_ls_matrix_type fullcycle
_refine_ls_number_parameters 308
_refine_ls_number_reflns 3864
_refine_ls_number_restraints 0
_refine_ls_restrained_S_all 0.983
_refine_ls_R_factor_all 0.2353
_refine_ls_R_factor_gt 0.0655
_refine_ls_shift/su_max 0.001
_refine_ls_shift/su_mean 0.000
_refine_ls_structure_factor_coef Fsqd
_refine_ls_weighting_details 'calc w = 1/[\s^2^(Fo^2^)+(0.0844P)^2^] where P=(Fo^2^+2Fc^2^)/3'
_refine_ls_weighting_scheme calc
_refine_ls_wR_factor_gt 0.1429
_refine_ls_wR_factor_ref 0.1976
_reflns_number_gt 1434
_reflns_number_total 3864
_reflns_threshold_expression I>2\s(I)
_cod_data_source_file fa1106.cif
_cod_data_source_block II
_cod_depositor_comments
;
The following automatic conversions were performed:
'_symmetry_cell_setting' value 'Orthorhombic' changed to 'orthorhombic'
according to '/home/saulius/struct/CIF-dictionaries/cif_core.dic'
dictionary named 'cif_core.dic' version 2.4.1 from 2010-06-29.

Automatic conversion script
Id: cif_fix_enum 1527 2010-12-29 10:47:43Z saulius 

The following automatic conversions were performed:

'_symmetry_cell_setting' value 'Orthorhombic' changed to
'orthorhombic' according to
/home/saulius/struct/CIF-dictionaries/cif_core.dic dictionary named
'cif_core.dic' version 2.4.1 from 2010-06-29.

Automatic conversion script
Id: cif_fix_values 1715 2011-07-08 13:25:40Z adriana 

The following automatic conversions were performed:

'_exptl_crystal_density_meas' value 'not measured' was changed to '?'
- the value is perceived as not measured.

Automatic conversion script
Id: cif_fix_values 3008 2015-01-20 13:52:24Z robertas 
;
_cod_database_code 2014643
_cod_database_fobs_code 2014643

loop_
_symmetry_equiv_pos_as_xyz
'x, y, z'
'-x, y+1/2, -z+1/2'
'-x+1/2, -y, z+1/2'
'x+1/2, -y+1/2, -z'

loop_
_atom_site_label
_atom_site_fract_x
_atom_site_fract_y
_atom_site_fract_z
_atom_site_U_iso_or_equiv
_atom_site_adp_type
_atom_site_calc_flag
_atom_site_refinement_flags
_atom_site_occupancy
_atom_site_disorder_assembly
_atom_site_disorder_group
_atom_site_type_symbol
C1 0.6506(6) 0.0539(4) 0.2753(3) 0.0511(14) Uani d . 1 . . C
C2 0.6964(7) 0.0524(4) 0.3517(3) 0.0575(16) Uani d . 1 . . C
H2 0.7372 -0.0040 0.3693 0.069 Uiso calc R 1 . . H
C3 0.6839(7) 0.1261(4) 0.3983(3) 0.0557(15) Uani d . 1 . . C
H3 0.7197 0.1208 0.4453 0.067 Uiso calc R 1 . . H
C4 0.6124(7) 0.2157(4) 0.3736(3) 0.0492(14) Uani d . 1 . . C
C5 0.6326(6) 0.2219(3) 0.2923(2) 0.0392(12) Uani d . 1 . . C
H5 0.7405 0.2196 0.2866 0.047 Uiso calc R 1 . . H
C6 0.5963(7) 0.3239(3) 0.2751(2) 0.0436(13) Uani d . 1 . . C
H6 0.4887 0.3337 0.2747 0.052 Uiso calc R 1 . . H
C7 0.6613(6) 0.3497(3) 0.2035(3) 0.0454(13) Uani d . 1 . . C
H7 0.6256 0.4129 0.1889 0.054 Uiso calc R 1 . . H
C8 0.6250(6) 0.2757(3) 0.1430(2) 0.0431(13) Uani d . 1 . . C
C9 0.6489(6) 0.1696(3) 0.1678(3) 0.0449(13) Uani d . 1 . . C
H9 0.7561 0.1633 0.1746 0.054 Uiso calc R 1 . . H
C10 0.5795(6) 0.1434(4) 0.2431(3) 0.0453(13) Uani d . 1 . . C
C11 0.6101(7) 0.0986(4) 0.1061(3) 0.0616(17) Uani d . 1 . . C
H11A 0.5157 0.0691 0.1177 0.074 Uiso calc R 1 . . H
H11B 0.5964 0.1350 0.0620 0.074 Uiso calc R 1 . . H
C12 0.7183(9) 0.0214(5) 0.0912(3) 0.069(2) Uani d . 1 . . C
C15 0.7206(8) 0.3623(4) 0.0217(3) 0.0624(17) Uani d . 1 . . C
H13A 0.7745 0.3396 -0.0202 0.075 Uiso calc R 1 . . H
H13B 0.6156 0.3631 0.0107 0.075 Uiso calc R 1 . . H
C14 0.7524(7) 0.2996(4) 0.0881(3) 0.0492(14) Uani d . 1 . . C
H14 0.7986 0.2399 0.0721 0.059 Uiso calc R 1 . . H
C13 0.8669(6) 0.3577(4) 0.1334(3) 0.0477(13) Uani d . 1 . . C
C17 0.8515(6) 0.4584(4) 0.1046(3) 0.0483(13) Uani d . 1 . . C
C16 0.7733(7) 0.4593(4) 0.0440(3) 0.0591(16) Uani d . 1 . . C
H17 0.7532 0.5146 0.0179 0.071 Uiso calc R 1 . . H
C19 0.4102(7) 0.1268(5) 0.2428(4) 0.0654(17) Uani d . 1 . . C
H19A 0.3618 0.1807 0.2211 0.098 Uiso calc R 1 . . H
H19B 0.3759 0.1190 0.2915 0.098 Uiso calc R 1 . . H
H19C 0.3880 0.0703 0.2154 0.098 Uiso calc R 1 . . H
C20 0.9101(6) 0.5411(4) 0.1430(3) 0.0521(15) Uani d . 1 . . C
C21 0.9596(7) 0.5456(4) 0.2124(3) 0.0605(16) Uani d . 1 . . C
H21 0.9678 0.4930 0.2428 0.073 Uiso calc R 1 . . H
C22 0.9188(7) 0.6382(4) 0.1174(3) 0.0566(15) Uani d . 1 . . C
H22 0.8951 0.6597 0.0712 0.068 Uiso calc R 1 . . H
C23 0.9674(7) 0.6912(4) 0.1725(4) 0.0692(18) Uani d . 1 . . C
H23 0.9803 0.7570 0.1707 0.083 Uiso calc R 1 . . H
C27 0.9682(9) -0.0301(6) 0.0908(4) 0.096(2) Uani d . 1 . . C
H27A 1.0638 -0.0068 0.1053 0.144 Uiso calc R 1 . . H
H27B 0.9693 -0.0439 0.0400 0.144 Uiso calc R 1 . . H
H27C 0.9454 -0.0872 0.1173 0.144 Uiso calc R 1 . . H
C28 0.6828(7) 0.3113(4) 0.3930(3) 0.0531(15) Uani d . 1 . . C
C29 0.4535(7) 0.2206(4) 0.4051(3) 0.0668(18) Uani d . 1 . . C
H29A 0.4027 0.1618 0.3954 0.100 Uiso calc R 1 . . H
H29B 0.4007 0.2725 0.3831 0.100 Uiso calc R 1 . . H
H29C 0.4586 0.2306 0.4564 0.100 Uiso calc R 1 . . H
C30 0.4696(7) 0.2979(5) 0.1143(3) 0.0609(16) Uani d . 1 . . C
H30A 0.4441 0.2529 0.0772 0.091 Uiso calc R 1 . . H
H30B 0.4679 0.3613 0.0946 0.091 Uiso calc R 1 . . H
H30C 0.3993 0.2935 0.1531 0.091 Uiso calc R 1 . . H
C18 1.0245(7) 0.3206(4) 0.1310(3) 0.0647(18) Uani d . 1 . . C
H31A 1.0863 0.3596 0.1612 0.097 Uiso calc R 1 . . H
H31B 1.0603 0.3229 0.0821 0.097 Uiso calc R 1 . . H
H31C 1.0267 0.2559 0.1481 0.097 Uiso calc R 1 . . H
O1 0.6672(5) -0.0196(3) 0.2390(2) 0.0720(12) Uani d . 1 . . O
O12 0.6786(8) -0.0550(4) 0.0648(3) 0.114(2) Uani d . 1 . . O
O7 0.8194(4) 0.3509(2) 0.20789(16) 0.0462(9) Uani d . 1 . . O
O6 0.6638(4) 0.3739(2) 0.33638(17) 0.0521(10) Uani d . 1 . . O
O21 0.9957(5) 0.6362(3) 0.2319(2) 0.0701(12) Uani d . 1 . . O
O27 0.8561(5) 0.0424(3) 0.1059(2) 0.0744(13) Uani d . 1 . . O
O28 0.7461(6) 0.3362(3) 0.44667(19) 0.0703(13) Uani d . 1 . . O

loop_
_atom_site_aniso_label
_atom_site_aniso_U_11
_atom_site_aniso_U_22
_atom_site_aniso_U_33
_atom_site_aniso_U_12
_atom_site_aniso_U_13
_atom_site_aniso_U_23
C1 0.050(3) 0.031(3) 0.072(4) -0.006(3) 0.010(3) 0.004(3)
C2 0.059(4) 0.038(3) 0.075(4) 0.003(3) 0.008(3) 0.015(3)
C3 0.074(4) 0.047(3) 0.047(3) -0.006(3) 0.005(3) 0.010(3)
C4 0.066(4) 0.038(3) 0.043(3) 0.001(3) 0.010(3) 0.002(2)
C5 0.047(3) 0.024(2) 0.047(3) 0.000(2) 0.008(3) 0.001(2)
C6 0.051(3) 0.037(3) 0.043(3) 0.005(2) 0.004(3) -0.006(2)
C7 0.055(4) 0.029(3) 0.052(3) 0.004(3) 0.003(3) -0.001(2)
C8 0.054(3) 0.036(3) 0.039(3) 0.004(3) 0.000(3) -0.002(2)
C9 0.048(3) 0.034(3) 0.052(3) -0.007(3) 0.006(3) -0.005(2)
C10 0.050(3) 0.037(3) 0.048(3) 0.000(3) 0.006(3) 0.000(3)
C11 0.070(4) 0.047(3) 0.067(4) -0.004(3) 0.001(3) -0.023(3)
C12 0.095(6) 0.051(4) 0.061(4) 0.000(4) 0.007(4) -0.020(3)
C15 0.089(5) 0.055(3) 0.043(3) 0.001(4) -0.001(3) -0.004(3)
C14 0.074(4) 0.035(3) 0.039(3) 0.004(3) 0.002(3) -0.006(2)
C13 0.054(4) 0.051(3) 0.037(3) 0.005(3) 0.009(3) 0.005(2)
C17 0.064(4) 0.045(3) 0.036(3) -0.004(3) 0.011(3) 0.007(2)
C16 0.077(4) 0.050(3) 0.050(3) 0.000(3) 0.006(3) 0.013(3)
C19 0.055(4) 0.062(4) 0.079(4) -0.006(3) 0.000(3) -0.002(4)
C20 0.055(3) 0.044(3) 0.057(3) -0.001(3) 0.009(3) 0.007(3)
C21 0.080(4) 0.038(3) 0.064(4) -0.002(3) -0.004(4) 0.003(3)
C22 0.059(4) 0.051(3) 0.060(3) -0.005(3) -0.004(3) 0.011(3)
C23 0.068(5) 0.043(3) 0.096(5) -0.001(3) -0.015(4) 0.015(4)
C27 0.102(6) 0.088(5) 0.098(5) 0.041(5) 0.018(5) -0.007(5)
C28 0.066(4) 0.051(3) 0.042(3) 0.003(3) 0.011(3) -0.005(3)
C29 0.070(4) 0.058(4) 0.072(4) -0.001(3) 0.023(4) 0.009(3)
C30 0.062(4) 0.060(4) 0.061(4) 0.006(3) -0.014(3) -0.007(3)
C18 0.069(4) 0.057(4) 0.069(4) 0.001(3) 0.013(4) 0.004(3)
O1 0.098(3) 0.0340(19) 0.084(3) 0.000(2) 0.001(3) -0.005(2)
O12 0.149(5) 0.068(3) 0.124(4) -0.021(4) 0.023(4) -0.048(3)
O7 0.057(2) 0.0403(19) 0.0414(19) -0.0050(19) 0.0057(18) 0.0045(16)
O6 0.077(3) 0.0366(18) 0.0422(18) -0.003(2) 0.005(2) -0.0057(16)
O21 0.082(3) 0.046(2) 0.082(3) -0.005(2) -0.012(3) -0.001(2)
O27 0.070(3) 0.062(3) 0.092(3) 0.007(3) 0.003(3) -0.019(2)
O28 0.106(4) 0.061(3) 0.044(2) -0.006(3) -0.004(2) -0.0069(19)

loop_
_atom_type_symbol
_atom_type_description
_atom_type_scat_dispersion_real
_atom_type_scat_dispersion_imag
_atom_type_scat_source
C C 0.0033 0.0000 'International Tables Vol C Tables 4.2.6.8 and 6.1.1.4'
O O 0.0106 0.0000 'International Tables Vol C Tables 4.2.6.8 and 6.1.1.4'
H H 0.0000 0.0000 'International Tables Vol C Tables 4.2.6.8 and 6.1.1.4'

loop_
_geom_angle_atom_site_label_1
_geom_angle_atom_site_label_2
_geom_angle_atom_site_label_3
_geom_angle
O1 C1 C2 118.4(5)
O1 C1 C10 121.4(5)
C2 C1 C10 120.2(5)
C3 C2 C1 125.4(6)
C3 C2 H2 117.3
C1 C2 H2 117.3
C2 C3 C4 119.1(5)
C2 C3 H3 120.4
C4 C3 H3 120.4
C3 C4 C5 107.6(5)
C3 C4 C28 119.3(5)
C5 C4 C28 97.6(4)
C3 C4 C29 108.9(5)
C5 C4 C29 118.8(5)
C28 C4 C29 105.0(5)
C6 C5 C4 103.8(4)
C6 C5 C10 119.8(4)
C4 C5 C10 121.3(4)
C6 C5 H5 103.0
C4 C5 H5 103.0
C10 C5 H5 103.0
O6 C6 C7 114.1(4)
O6 C6 C5 101.5(4)
C7 C6 C5 109.4(4)
O6 C6 H6 110.5
C7 C6 H6 110.5
C5 C6 H6 110.5
O7 C7 C6 110.2(5)
O7 C7 C8 105.0(4)
C6 C7 C8 113.2(4)
O7 C7 H7 109.5
C6 C7 H7 109.5
C8 C7 H7 109.5
C30 C8 C9 114.8(5)
C30 C8 C7 107.8(5)
C9 C8 C7 112.9(4)
C30 C8 C14 113.8(4)
C9 C8 C14 106.9(4)
C7 C8 C14 99.7(4)
C11 C9 C8 111.1(4)
C11 C9 C10 114.3(4)
C8 C9 C10 115.2(4)
C11 C9 H9 105.0
C8 C9 H9 105.0
C10 C9 H9 105.0
C5 C10 C1 103.2(4)
C5 C10 C19 115.3(5)
C1 C10 C19 107.0(5)
C5 C10 C9 103.8(4)
C1 C10 C9 111.7(4)
C19 C10 C9 115.3(5)
C12 C11 C9 117.1(6)
C12 C11 H11A 108.0
C9 C11 H11A 108.0
C12 C11 H11B 108.0
C9 C11 H11B 108.0
H11A C11 H11B 107.3
O12 C12 O27 123.8(7)
O12 C12 C11 121.1(7)
O27 C12 C11 115.1(6)
C16 C15 C14 103.9(5)
C16 C15 H13A 111.0
C14 C15 H13A 111.0
C16 C15 H13B 111.0
C14 C15 H13B 111.0
H13A C15 H13B 109.0
C15 C14 C13 104.7(4)
C15 C14 C8 120.1(5)
C13 C14 C8 104.4(4)
C15 C14 H14 109.0
C13 C14 H14 109.0
C8 C14 H14 109.0
O7 C13 C18 106.5(5)
O7 C13 C17 111.7(4)
C18 C13 C17 113.3(5)
O7 C13 C14 106.3(4)
C18 C13 C14 115.3(5)
C17 C13 C14 103.7(4)
C16 C17 C20 126.8(5)
C16 C17 C13 110.8(5)
C20 C17 C13 122.3(5)
C17 C16 C15 113.2(5)
C17 C16 H17 123.4
C15 C16 H17 123.4
C10 C19 H19A 109.5
C10 C19 H19B 109.5
H19A C19 H19B 109.5
C10 C19 H19C 109.5
H19A C19 H19C 109.5
H19B C19 H19C 109.5
C21 C20 C22 104.4(6)
C21 C20 C17 128.0(6)
C22 C20 C17 127.4(5)
O21 C21 C20 111.9(6)
O21 C21 H21 124.1
C20 C21 H21 124.1
C23 C22 C20 106.9(6)
C23 C22 H22 126.5
C20 C22 H22 126.5
C22 C23 O21 111.2(6)
C22 C23 H23 124.4
O21 C23 H23 124.4
O27 C27 H27A 109.5
O27 C27 H27B 109.5
H27A C27 H27B 109.5
O27 C27 H27C 109.5
H27A C27 H27C 109.5
H27B C27 H27C 109.5
O28 C28 O6 120.2(5)
O28 C28 C4 130.6(5)
O6 C28 C4 109.2(5)
C4 C29 H29A 109.5
C4 C29 H29B 109.5
H29A C29 H29B 109.5
C4 C29 H29C 109.5
H29A C29 H29C 109.5
H29B C29 H29C 109.5
C8 C30 H30A 109.5
C8 C30 H30B 109.5
H30A C30 H30B 109.5
C8 C30 H30C 109.5
H30A C30 H30C 109.5
H30B C30 H30C 109.5
C13 C18 H31A 109.5
C13 C18 H31B 109.5
H31A C18 H31B 109.5
C13 C18 H31C 109.5
H31A C18 H31C 109.5
H31B C18 H31C 109.5
C7 O7 C13 104.1(4)
C28 O6 C6 109.6(4)
C21 O21 C23 105.5(5)
C12 O27 C27 117.7(6)

loop_
_geom_bond_atom_site_label_1
_geom_bond_atom_site_label_2
_geom_bond_site_symmetry_2
_geom_bond_distance
_geom_bond_publ_flag
C1 O1 . 1.239(7) ?
C1 C2 . 1.472(9) ?
C1 C10 . 1.530(8) ?
C2 C3 . 1.350(8) ?
C2 H2 . 0.9300 ?
C3 C4 . 1.483(8) ?
C3 H3 . 0.9300 ?
C4 C5 . 1.516(7) ?
C4 C28 . 1.524(8) ?
C4 C29 . 1.550(9) ?
C5 C6 . 1.501(7) ?
C5 C10 . 1.506(7) ?
C5 H5 . 0.9800 ?
C6 O6 . 1.466(6) ?
C6 C7 . 1.492(7) ?
C6 H6 . 0.9800 ?
C7 O7 . 1.429(7) ?
C7 C8 . 1.559(7) ?
C7 H7 . 0.9800 ?
C8 C30 . 1.532(8) ?
C8 C9 . 1.571(7) ?
C8 C14 . 1.570(8) ?
C9 C11 . 1.554(7) ?
C9 C10 . 1.569(7) ?
C9 H9 . 0.9800 ?
C10 C19 . 1.545(8) ?
C11 C12 . 1.483(9) ?
C11 H11A . 0.9700 ?
C11 H11B . 0.9700 ?
C12 O12 . 1.230(8) ?
C12 O27 . 1.307(8) ?
C15 C16 . 1.497(8) ?
C15 C14 . 1.537(8) ?
C15 H13A . 0.9700 ?
C15 H13B . 0.9700 ?
C14 C13 . 1.559(8) ?
C14 H14 . 0.9800 ?
C13 O7 . 1.446(6) ?
C13 C18 . 1.514(8) ?
C13 C17 . 1.515(8) ?
C17 C16 . 1.324(8) ?
C17 C20 . 1.458(8) ?
C16 H17 . 0.9300 ?
C19 H19A . 0.9600 ?
C19 H19B . 0.9600 ?
C19 H19C . 0.9600 ?
C20 C21 . 1.359(8) ?
C20 C22 . 1.443(8) ?
C21 O21 . 1.360(7) ?
C21 H21 . 0.9300 ?
C22 C23 . 1.335(9) ?
C22 H22 . 0.9300 ?
C23 O21 . 1.366(8) ?
C23 H23 . 0.9300 ?
C27 O27 . 1.460(8) ?
C27 H27A . 0.9600 ?
C27 H27B . 0.9600 ?
C27 H27C . 0.9600 ?
C28 O28 . 1.198(7) ?
C28 O6 . 1.377(6) ?
C29 H29A . 0.9600 ?
C29 H29B . 0.9600 ?
C29 H29C . 0.9600 ?
C30 H30A . 0.9600 ?
C30 H30B . 0.9600 ?
C30 H30C . 0.9600 ?
C18 H31A . 0.9600 ?
C18 H31B . 0.9600 ?
C18 H31C . 0.9600 ?

loop_
_geom_hbond_atom_site_label_D
_geom_hbond_atom_site_label_H
_geom_hbond_atom_site_label_A
_geom_hbond_site_symmetry_A
_geom_hbond_distance_DH
_geom_hbond_distance_HA
_geom_hbond_distance_DA
_geom_hbond_angle_DHA
C3 H3 O12 3_655 0.93 2.56 3.466(8) 163
C6 H6 O1 2_655 0.98 2.50 3.244(7) 132
C16 H17 O28 3_664 0.93 2.47 3.387(8) 169

loop_
_geom_torsion_atom_site_label_1
_geom_torsion_atom_site_label_2
_geom_torsion_atom_site_label_3
_geom_torsion_atom_site_label_4
_geom_torsion
O1 C1 C2 C3 -179.2(6)
C10 C1 C2 C3 -1.3(9)
C1 C2 C3 C4 3.1(10)
C2 C3 C4 C5 -26.4(8)
C2 C3 C4 C28 -136.1(6)
C2 C3 C4 C29 103.5(6)
C3 C4 C5 C6 -165.0(5)
C28 C4 C5 C6 -40.9(6)
C29 C4 C5 C6 70.8(6)
C3 C4 C5 C10 56.5(7)
C28 C4 C5 C10 -179.4(5)
C29 C4 C5 C10 -67.6(7)
C4 C5 C6 O6 39.2(5)
C10 C5 C6 O6 178.5(5)
C4 C5 C6 C7 160.0(5)
C10 C5 C6 C7 -60.7(7)
O6 C6 C7 O7 45.1(6)
C5 C6 C7 O7 -67.8(5)
O6 C6 C7 C8 162.2(4)
C5 C6 C7 C8 49.3(6)
O7 C7 C8 C30 -158.0(5)
C6 C7 C8 C30 81.8(6)
O7 C7 C8 C9 74.2(6)
C6 C7 C8 C9 -46.1(7)
O7 C7 C8 C14 -38.9(5)
C6 C7 C8 C14 -159.1(5)
C30 C8 C9 C11 55.3(6)
C7 C8 C9 C11 179.5(5)
C14 C8 C9 C11 -71.9(6)
C30 C8 C9 C10 -76.7(6)
C7 C8 C9 C10 47.5(7)
C14 C8 C9 C10 156.1(4)
C6 C5 C10 C1 175.0(5)
C4 C5 C10 C1 -52.9(7)
C6 C5 C10 C19 -68.7(7)
C4 C5 C10 C19 63.4(7)
C6 C5 C10 C9 58.3(6)
C4 C5 C10 C9 -169.6(5)
O1 C1 C10 C5 -159.3(5)
C2 C1 C10 C5 22.9(7)
O1 C1 C10 C19 78.7(7)
C2 C1 C10 C19 -99.1(6)
O1 C1 C10 C9 -48.3(7)
C2 C1 C10 C9 133.9(5)
C11 C9 C10 C5 -179.9(5)
C8 C9 C10 C5 -49.4(6)
C11 C9 C10 C1 69.5(6)
C8 C9 C10 C1 -160.0(5)
C11 C9 C10 C19 -52.9(7)
C8 C9 C10 C19 77.6(6)
C8 C9 C11 C12 132.5(6)
C10 C9 C11 C12 -95.0(7)
C9 C11 C12 O12 153.0(6)
C9 C11 C12 O27 -29.0(9)
C16 C15 C14 C13 -18.0(6)
C16 C15 C14 C8 98.7(6)
C30 C8 C14 C15 14.5(7)
C9 C8 C14 C15 142.3(5)
C7 C8 C14 C15 -100.0(5)
C30 C8 C14 C13 131.5(5)
C9 C8 C14 C13 -100.8(5)
C7 C8 C14 C13 16.9(5)
C15 C14 C13 O7 136.3(5)
C8 C14 C13 O7 9.3(6)
C15 C14 C13 C18 -105.9(6)
C8 C14 C13 C18 127.1(5)
C15 C14 C13 C17 18.5(6)
C8 C14 C13 C17 -108.6(4)
O7 C13 C17 C16 -126.5(5)
C18 C13 C17 C16 113.2(6)
C14 C13 C17 C16 -12.5(6)
O7 C13 C17 C20 50.3(7)
C18 C13 C17 C20 -70.0(7)
C14 C13 C17 C20 164.3(5)
C20 C17 C16 C15 -175.7(6)
C13 C17 C16 C15 0.9(7)
C14 C15 C16 C17 11.3(7)
C16 C17 C20 C21 163.2(7)
C13 C17 C20 C21 -13.0(10)
C16 C17 C20 C22 -12.1(10)
C13 C17 C20 C22 171.7(6)
C22 C20 C21 O21 0.9(7)
C17 C20 C21 O21 -175.2(6)
C21 C20 C22 C23 -1.6(7)
C17 C20 C22 C23 174.5(6)
C20 C22 C23 O21 1.8(8)
C3 C4 C28 O28 -36.3(9)
C5 C4 C28 O28 -151.4(7)
C29 C4 C28 O28 86.0(8)
C3 C4 C28 O6 144.1(5)
C5 C4 C28 O6 29.0(6)
C29 C4 C28 O6 -93.6(5)
C6 C7 O7 C13 169.1(4)
C8 C7 O7 C13 46.9(5)
C18 C13 O7 C7 -158.0(4)
C17 C13 O7 C7 77.8(5)
C14 C13 O7 C7 -34.6(5)
O28 C28 O6 C6 174.7(6)
C4 C28 O6 C6 -5.7(6)
C7 C6 O6 C28 -138.3(5)
C5 C6 O6 C28 -20.7(6)
C20 C21 O21 C23 0.2(7)
C22 C23 O21 C21 -1.3(7)
O12 C12 O27 C27 -0.8(10)
C11 C12 O27 C27 -178.8(6)

loop_
_cod_related_entry_id
_cod_related_entry_database
_cod_related_entry_code
1 ChemSpider 21181183
